data_4083555
loop_
_publ_author_name
'Lao, Joan R.'
'Benet-Buchholz, J.'
'Vidal-Ferran, Anton'

_publ_section_title
;
 1,1-P--OP Ligands with P-Stereogenic Phosphino Groups in Asymmetric
 Hydrogenations and Hydroformylations
;
_journal_issue 12
_journal_name_full Organometallics
_journal_page_first 2960
_journal_paper_doi 10.1021/om500378b
_journal_volume 33
_journal_year 2014
_chemical_absolute_configuration ad
_chemical_formula_sum 'C33.5 H35 B Cl F4 O3 P2 Rh'
_chemical_formula_weight 772.72
_chemical_name_systematic
;
 ?
;
_space_group_IT_number 4
_space_group_name_Hall 'P 2yb'
_symmetry_cell_setting monoclinic
_symmetry_space_group_name_Hall 'P 2yb'
_symmetry_space_group_name_H-M 'P 1 21 1'
_atom_sites_solution_hydrogens mixed
_audit_creation_method SHELXL-2012
_cell_angle_alpha 90
_cell_angle_beta 100.810(2)
_cell_angle_gamma 90
_cell_formula_units_Z 2
_cell_length_a 10.2792(8)
_cell_length_b 9.3315(7)
_cell_length_c 18.8328(13)
_cell_measurement_reflns_used 9967
_cell_measurement_temperature 100(2)
_cell_measurement_theta_max 31.45
_cell_measurement_theta_min 2.69
_cell_volume 1774.4(2)
_computing_cell_refinement 'Bruker APEX2 v2011.4-0'
_computing_data_collection 'Bruker APEX2 v2011.4-0'
_computing_data_reduction 'Bruker SAINT V7.60A'
_computing_molecular_graphics 'Bruker SHELXTL'
_computing_publication_material 'Bruker SHELXTL'
_computing_structure_refinement 'SHELXL-2012 (Sheldrick, 2012)'
_computing_structure_solution 'SHELXS-2012 (Sheldrick, 2012)'
_diffrn_ambient_temperature 100(2)
_diffrn_detector_area_resol_mean 512
_diffrn_detector_type '4K CCD area detector APEX II'
_diffrn_measured_fraction_theta_full 0.995
_diffrn_measured_fraction_theta_max 0.890
_diffrn_measurement_device_type 'Kappa 4-axis goniometer bruker-nonius'
_diffrn_measurement_method
;
 Fullsphere data collection, phi and omega scans
;
_diffrn_measurement_specimen_support 'magnetic support with MicroMount'
_diffrn_radiation_monochromator 'Multilayer Montel 200 mirrors'
_diffrn_radiation_type MoK\a
_diffrn_radiation_wavelength 0.71073
_diffrn_reflns_av_R_equivalents 0.0242
_diffrn_reflns_av_unetI/netI 0.0345
_diffrn_reflns_Laue_measured_fraction_full 0.995
_diffrn_reflns_Laue_measured_fraction_max 0.890
_diffrn_reflns_limit_h_max 14
_diffrn_reflns_limit_h_min -14
_diffrn_reflns_limit_k_max 13
_diffrn_reflns_limit_k_min -6
_diffrn_reflns_limit_l_max 25
_diffrn_reflns_limit_l_min -26
_diffrn_reflns_number 17149
_diffrn_reflns_point_group_measured_fraction_full 0.764
_diffrn_reflns_point_group_measured_fraction_max 0.606
_diffrn_reflns_theta_full 25.000
_diffrn_reflns_theta_max 31.832
_diffrn_reflns_theta_min 1.101
_diffrn_source 'Rotating anode X-ray tube'
_diffrn_source_current 70
_diffrn_source_power 50
_diffrn_source_size '0.3 mm x 0.3 mm fine focus'
_diffrn_source_type 'Bruker-Nonius FR 591'
_exptl_absorpt_coefficient_mu 0.699
_exptl_absorpt_correction_T_max 0.9726
_exptl_absorpt_correction_T_min 0.8728
_exptl_absorpt_correction_type empirical
_exptl_absorpt_process_details
; 
 SADABS Version 2008/1 Bruker-Nonius
 Blessing, Acta Cryst. (1995) A51 33-38
;
_exptl_crystal_colour yellow
_exptl_crystal_density_diffrn 1.446
_exptl_crystal_description plate
_exptl_crystal_F_000 786
_exptl_crystal_size_max 0.20
_exptl_crystal_size_mid 0.10
_exptl_crystal_size_min 0.04
_refine_diff_density_max 2.190
_refine_diff_density_min -0.717
_refine_diff_density_rms 0.150
_refine_ls_abs_structure_details
;
 Flack x determined using 1522 quotients [(I+)-(I-)]/[(I+)+(I-)]
 (Parsons and Flack (2004), Acta Cryst. A60, s61).
;
_refine_ls_abs_structure_Flack 0.04(2)
_refine_ls_extinction_method none
_refine_ls_goodness_of_fit_ref 1.067
_refine_ls_hydrogen_treatment constr
_refine_ls_matrix_type full
_refine_ls_number_parameters 643
_refine_ls_number_reflns 7358
_refine_ls_number_restraints 520
_refine_ls_restrained_S_all 1.072
_refine_ls_R_factor_all 0.0807
_refine_ls_R_factor_gt 0.0768
_refine_ls_shift/su_max 0.000
_refine_ls_shift/su_mean 0.000
_refine_ls_structure_factor_coef Fsqd
_refine_ls_weighting_details
;
 w=1/[\s^2^(Fo^2^)+(0.1655P)^2^+2.0973P]
 where P=(Fo^2^+2Fc^2^)/3
;
_refine_ls_weighting_scheme calc
_refine_ls_wR_factor_gt 0.2223
_refine_ls_wR_factor_ref 0.2277
_reflns_Friedel_coverage 0.000
_reflns_number_gt 6823
_reflns_number_total 7358
_reflns_threshold_expression >2sigma(I)
_cod_data_source_file om500378b_si_002.cif
_cod_data_source_block JL016_0m
_cod_depositor_comments
;
The following automatic conversions were performed:

'_symmetry_cell_setting' value 'Monoclinic' changed to 'monoclinic'
according to
/usr/data/users/saulius/crontab/automatic-downloads/rss-feeds/ACS/lib/dictionaries/cif_core.dic
dictionary named 'cif_core.dic' version 2.4.2 from 2011-04-26.

Automatic conversion script
Id: cif_fix_values 2281 2013-09-26 08:29:07Z andrius 

 Adding full bibliography for 4083555--4083557.cif.
;
_cod_original_sg_symbol_H-M P2(1)
_cod_original_formula_sum 'C33.50 H35 B Cl F4 O3 P2 Rh'
_cod_database_code 4083555
_shelx_space_group_comment
;
The symmetry employed for this shelxl refinement is uniquely defined
by the following loop, which should always be used as a source of
symmetry information in preference to the above space-group names.
They are only intended as comments.
;
_shelx_estimated_absorpt_t_min 0.873
_shelx_estimated_absorpt_t_max 0.973
_shelxl_version_number 2012-9

loop_
_space_group_symop_operation_xyz
'x, y, z'
'-x, y+1/2, -z'

loop_
_atom_site_label
_atom_site_type_symbol
_atom_site_fract_x
_atom_site_fract_y
_atom_site_fract_z
_atom_site_U_iso_or_equiv
_atom_site_adp_type
_atom_site_occupancy
_atom_site_site_symmetry_order
_atom_site_calc_flag
_atom_site_refinement_flags_posn
_atom_site_refinement_flags_adp
_atom_site_refinement_flags_occupancy
_atom_site_disorder_assembly
_atom_site_disorder_group
Rh1 Rh 0.7860(4) 0.8911(3) 0.33720(11) 0.0377(6) Uani 0.680(15) 1 d . . P A 1
Rh1' Rh 0.7537(9) 0.9279(7) 0.3336(3) 0.0427(10) Uani 0.320(15) 1 d . . P A 2
P1 P 0.68582(16) 0.9310(4) 0.22511(9) 0.0324(4) Uani 1 1 d . . . . .
O1 O 0.7290(4) 1.0582(7) 0.1761(3) 0.0298(9) Uani 1 1 d . . . . .
O2 O 0.6963(4) 0.7944(7) 0.1749(2) 0.0293(9) Uani 1 1 d . . . . .
C1 C 0.8499(6) 1.0433(8) 0.1515(3) 0.0274(11) Uani 1 1 d . . . . .
C2 C 0.9537(7) 1.1304(9) 0.1852(4) 0.0333(13) Uani 1 1 d . . . . .
H2 H 0.9423 1.1939 0.2230 0.040 Uiso 1 1 calc R U . . .
C3 C 1.0736(7) 1.1221(9) 0.1622(4) 0.0377(15) Uani 1 1 d . . . . .
H3 H 1.1450 1.1823 0.1832 0.045 Uiso 1 1 calc R U . . .
C4 C 1.0898(5) 1.0231(8) 0.1071(3) 0.0301(12) Uani 1 1 d D . . . .
C5 C 1.2125(5) 1.0142(9) 0.0864(4) 0.0380(15) Uani 1 1 d D . . . .
H5 H 1.2841 1.0726 0.1091 0.046 Uiso 1 1 calc R U . . .
C6 C 1.2294(5) 0.9176(10) 0.0314(4) 0.0440(17) Uani 1 1 d D . . . .
H6 H 1.3110 0.9158 0.0147 0.053 Uiso 1 1 calc R U . . .
C7 C 1.1262(6) 0.8232(9) 0.0008(4) 0.0388(15) Uani 1 1 d D . . . .
H7 H 1.1402 0.7554 -0.0347 0.047 Uiso 1 1 calc R U . . .
C8 C 1.0052(5) 0.8300(8) 0.0225(3) 0.0287(11) Uani 1 1 d D . . . .
H8 H 0.9365 0.7652 0.0030 0.034 Uiso 1 1 calc R U . . .
C9 C 0.9837(4) 0.9354(7) 0.0747(3) 0.0229(10) Uani 1 1 d D . . . .
C10 C 0.8569(5) 0.9506(7) 0.0959(3) 0.0226(10) Uani 1 1 d . . . . .
C11 C 0.7364(5) 0.8728(7) 0.0596(3) 0.0208(9) Uani 1 1 d . . . . .
C12 C 0.6913(5) 0.8787(8) -0.0172(3) 0.0253(10) Uani 1 1 d . . . . .
C13 C 0.7521(5) 0.9635(8) -0.0639(3) 0.0279(11) Uani 1 1 d . . . . .
H13 H 0.8250 1.0228 -0.0441 0.033 Uiso 1 1 calc R U . . .
C14 C 0.7072(7) 0.9618(9) -0.1386(4) 0.0363(14) Uani 1 1 d . . . . .
H14 H 0.7517 1.0174 -0.1690 0.044 Uiso 1 1 calc R U . . .
C15 C 0.5989(7) 0.8803(11) -0.1687(4) 0.0417(15) Uani 1 1 d . . . . .
H15 H 0.5697 0.8790 -0.2197 0.050 Uiso 1 1 calc R U . . .
C16 C 0.5321(6) 0.7997(9) -0.1245(4) 0.0351(14) Uani 1 1 d . . . . .
H16 H 0.4556 0.7467 -0.1454 0.042 Uiso 1 1 calc R U . . .
C17 C 0.5773(5) 0.7959(8) -0.0482(4) 0.0290(11) Uani 1 1 d . . . . .
C18 C 0.5106(5) 0.7139(9) -0.0032(4) 0.0336(13) Uani 1 1 d . . . . .
H18 H 0.4372 0.6565 -0.0243 0.040 Uiso 1 1 calc R U . . .
C19 C 0.5486(6) 0.7154(8) 0.0682(4) 0.0329(13) Uani 1 1 d . . . . .
H19 H 0.5012 0.6616 0.0978 0.039 Uiso 1 1 calc R U . . .
C20 C 0.6606(5) 0.7980(8) 0.1001(3) 0.0262(10) Uani 1 1 d . . . . .
P2 P 0.5790(5) 0.9115(5) 0.3560(2) 0.0395(10) Uani 0.680(15) 1 d D U P A 1
O3 O 0.5323(18) 0.966(2) 0.2137(5) 0.0380(14) Uani 0.680(15) 1 d D U P A 1
C21 C 0.4857(12) 1.0066(15) 0.2784(7) 0.0420(17) Uani 0.680(15) 1 d D U P A 1
H21A H 0.3903 0.9835 0.2731 0.050 Uiso 0.680(15) 1 calc R U P A 1
H21B H 0.4965 1.1113 0.2860 0.050 Uiso 0.680(15) 1 calc R U P A 1
C22 C 0.4817(11) 0.7472(15) 0.3648(6) 0.0441(19) Uani 0.680(15) 1 d D U P A 1
C23 C 0.4425(15) 0.6830(16) 0.2904(7) 0.050(3) Uani 0.680(15) 1 d D U P A 1
H23A H 0.5222 0.6590 0.2715 0.075 Uiso 0.680(15) 1 calc R U P A 1
H23B H 0.3893 0.7524 0.2583 0.075 Uiso 0.680(15) 1 calc R U P A 1
H23C H 0.3903 0.5960 0.2932 0.075 Uiso 0.680(15) 1 calc R U P A 1
C24 C 0.3577(13) 0.789(2) 0.3946(8) 0.060(3) Uani 0.680(15) 1 d D U P A 1
H24A H 0.3240 0.8813 0.3738 0.090 Uiso 0.680(15) 1 calc R U P A 1
H24B H 0.3805 0.7977 0.4473 0.090 Uiso 0.680(15) 1 calc R U P A 1
H24C H 0.2895 0.7155 0.3816 0.090 Uiso 0.680(15) 1 calc R U P A 1
C25 C 0.5650(13) 0.6496(17) 0.4159(6) 0.048(3) Uani 0.680(15) 1 d D U P A 1
H25A H 0.5249 0.5540 0.4124 0.072 Uiso 0.680(15) 1 calc R U P A 1
H25B H 0.5718 0.6862 0.4652 0.072 Uiso 0.680(15) 1 calc R U P A 1
H25C H 0.6535 0.6440 0.4038 0.072 Uiso 0.680(15) 1 calc R U P A 1
C26 C 0.5633(19) 1.019(2) 0.4331(7) 0.065(3) Uani 0.680(15) 1 d D U P A 1
H26A H 0.6271 1.0980 0.4378 0.097 Uiso 0.680(15) 1 calc R U P A 1
H26B H 0.5811 0.9597 0.4768 0.097 Uiso 0.680(15) 1 calc R U P A 1
H26C H 0.4733 1.0577 0.4268 0.097 Uiso 0.680(15) 1 calc R U P A 1
P2' P 0.5423(13) 0.9478(13) 0.3435(6) 0.052(2) Uani 0.320(15) 1 d D U P A 2
O3' O 0.527(4) 0.978(5) 0.2007(9) 0.0380(14) Uani 0.320(15) 1 d D U P A 2
C21' C 0.459(2) 1.022(3) 0.2573(11) 0.046(2) Uani 0.320(15) 1 d D U P A 2
H21C H 0.3661 0.9872 0.2463 0.056 Uiso 0.320(15) 1 calc R U P A 2
H21D H 0.4576 1.1274 0.2602 0.056 Uiso 0.320(15) 1 calc R U P A 2
C22' C 0.451(2) 0.780(2) 0.3553(11) 0.060(3) Uani 0.320(15) 1 d D U P A 2
C23' C 0.454(4) 0.687(3) 0.2903(14) 0.065(6) Uani 0.320(15) 1 d D U P A 2
H23D H 0.5442 0.6813 0.2807 0.097 Uiso 0.320(15) 1 d R U P A 2
H23E H 0.3952 0.7284 0.2482 0.097 Uiso 0.320(15) 1 d R U P A 2
H23F H 0.4228 0.5910 0.2997 0.097 Uiso 0.320(15) 1 d R U P A 2
C24' C 0.307(2) 0.820(3) 0.359(2) 0.070(5) Uani 0.320(15) 1 d D U P A 2
H24D H 0.2472 0.7898 0.3150 0.106 Uiso 0.320(15) 1 d R U P A 2
H24E H 0.3008 0.9243 0.3646 0.106 Uiso 0.320(15) 1 d R U P A 2
H24F H 0.2825 0.7724 0.4010 0.106 Uiso 0.320(15) 1 d R U P A 2
C25' C 0.515(3) 0.713(3) 0.4236(15) 0.064(5) Uani 0.320(15) 1 d D U P A 2
H25D H 0.4483 0.6640 0.4457 0.096 Uiso 0.320(15) 1 calc R U P A 2
H25E H 0.5597 0.7860 0.4566 0.096 Uiso 0.320(15) 1 calc R U P A 2
H25F H 0.5805 0.6424 0.4137 0.096 Uiso 0.320(15) 1 calc R U P A 2
C26' C 0.503(3) 1.067(3) 0.4112(14) 0.066(5) Uani 0.320(15) 1 d D U P A 2
H26D H 0.5615 1.1512 0.4157 0.099 Uiso 0.320(15) 1 d R U P A 2
H26E H 0.5150 1.0170 0.4577 0.099 Uiso 0.320(15) 1 d R U P A 2
H26F H 0.4107 1.0986 0.3973 0.099 Uiso 0.320(15) 1 d R U P A 2
C27 C 0.9894(9) 0.7828(12) 0.3310(5) 0.067(2) Uani 0.680(15) 1 d D U P A 1
C28 C 0.9327(11) 0.7003(12) 0.3780(6) 0.069(3) Uani 0.680(15) 1 d D U P A 1
H28 H 0.9202 0.6002 0.3703 0.083 Uiso 0.680(15) 1 calc R U P A 1
C29 C 0.8936(12) 0.7682(14) 0.4380(6) 0.069(3) Uani 0.680(15) 1 d D U P A 1
H29 H 0.8546 0.7128 0.4708 0.083 Uiso 0.680(15) 1 calc R U P A 1
C30 C 0.9118(12) 0.9173(14) 0.4496(6) 0.070(3) Uani 0.680(15) 1 d D U P A 1
H30 H 0.8848 0.9616 0.4899 0.084 Uiso 0.680(15) 1 calc R U P A 1
C31 C 0.9693(12) 0.9984(12) 0.4022(7) 0.069(3) Uani 0.680(15) 1 d D U P A 1
H31 H 0.9825 1.0983 0.4099 0.083 Uiso 0.680(15) 1 calc R U P A 1
C32 C 1.0089(11) 0.9304(12) 0.3410(6) 0.065(2) Uani 0.680(15) 1 d D U P A 1
H32 H 1.0478 0.9850 0.3078 0.078 Uiso 0.680(15) 1 calc R U P A 1
C33 C 1.0312(15) 0.7133(19) 0.2674(7) 0.081(4) Uani 0.680(15) 1 d D U P A 1
H33A H 1.0808 0.6256 0.2830 0.122 Uiso 0.680(15) 1 calc R U P A 1
H33B H 1.0876 0.7794 0.2463 0.122 Uiso 0.680(15) 1 calc R U P A 1
H33C H 0.9527 0.6895 0.2311 0.122 Uiso 0.680(15) 1 calc R U P A 1
C27' C 0.9773(16) 0.850(2) 0.3393(9) 0.062(4) Uani 0.320(15) 1 d D U P A 2
C28' C 0.929(3) 0.7574(19) 0.3858(13) 0.060(4) Uani 0.320(15) 1 d D U P A 2
H28' H 0.9341 0.6566 0.3798 0.073 Uiso 0.320(15) 1 calc R U P A 2
C29' C 0.873(3) 0.816(2) 0.4423(14) 0.057(4) Uani 0.320(15) 1 d D U P A 2
H29' H 0.8370 0.7540 0.4737 0.068 Uiso 0.320(15) 1 calc R U P A 2
C30' C 0.868(3) 0.966(2) 0.4524(13) 0.058(4) Uani 0.320(15) 1 d D U P A 2
H30' H 0.8229 1.0049 0.4875 0.070 Uiso 0.320(15) 1 calc R U P A 2
C31' C 0.931(3) 1.0563(19) 0.4111(14) 0.062(4) Uani 0.320(15) 1 d D U P A 2
H31' H 0.9413 1.1553 0.4226 0.075 Uiso 0.320(15) 1 calc R U P A 2
C32' C 0.980(3) 0.999(2) 0.3504(13) 0.062(4) Uani 0.320(15) 1 d D U P A 2
H32' H 1.0148 1.0605 0.3183 0.074 Uiso 0.320(15) 1 calc R U P A 2
C33' C 1.028(4) 0.791(3) 0.2748(14) 0.072(5) Uani 0.320(15) 1 d D U P A 2
H33D H 1.0731 0.6999 0.2877 0.108 Uiso 0.320(15) 1 calc R U P A 2
H33E H 1.0903 0.8598 0.2601 0.108 Uiso 0.320(15) 1 calc R U P A 2
H33F H 0.9534 0.7765 0.2347 0.108 Uiso 0.320(15) 1 calc R U P A 2
B1 B 0.7149(17) 0.8109(18) 0.6284(8) 0.135(6) Uani 0.544(14) 1 d D U P B 1
F1 F 0.5786(14) 0.803(2) 0.6220(10) 0.144(6) Uani 0.544(14) 1 d D U P B 1
F2 F 0.767(2) 0.805(2) 0.7018(6) 0.149(6) Uani 0.544(14) 1 d D U P B 1
F3 F 0.7659(18) 0.7041(18) 0.5917(9) 0.140(7) Uani 0.544(14) 1 d D U P B 1
F4 F 0.7436(19) 0.9423(16) 0.5993(10) 0.140(6) Uani 0.544(14) 1 d D U P B 1
B1' B 0.793(2) 0.809(2) 0.6441(9) 0.130(6) Uani 0.456(14) 1 d D U P B 2
F1' F 0.743(2) 0.886(3) 0.6954(10) 0.142(7) Uani 0.456(14) 1 d D U P B 2
F2' F 0.770(2) 0.6665(19) 0.6588(12) 0.133(7) Uani 0.456(14) 1 d D U P B 2
F3' F 0.739(3) 0.845(3) 0.5745(8) 0.139(7) Uani 0.456(14) 1 d D U P B 2
F4' F 0.9289(19) 0.839(3) 0.6552(13) 0.146(7) Uani 0.456(14) 1 d D U P B 2
C1S C 0.702(3) 0.304(4) 0.3491(8) 0.068(4) Uani 0.25 1 d D U P C -1
H1S1 H 0.6086 0.3199 0.3524 0.082 Uiso 0.25 1 calc R U P C -1
H1S2 H 0.7135 0.2011 0.3383 0.082 Uiso 0.25 1 calc R U P C -1
Cl1S Cl 0.8052(10) 0.3477(11) 0.4329(5) 0.060(2) Uani 0.25 1 d D U P C -1
Cl2S Cl 0.7437(7) 0.4100(15) 0.2783(4) 0.063(2) Uani 0.25 1 d D U P C -1
C1S' C 0.939(3) 0.528(5) 0.2186(14) 0.087(5) Uani 0.25 1 d D U P D 3
H1S3 H 1.0019 0.4492 0.2363 0.105 Uiso 0.25 1 calc R U P D 3
H1S4 H 0.9125 0.5737 0.2610 0.105 Uiso 0.25 1 calc R U P D 3
Cl1' Cl 0.7980(9) 0.4571(11) 0.1607(7) 0.063(2) Uani 0.25 1 d D U P D 3
Cl2' Cl 1.0192(15) 0.6558(17) 0.1716(12) 0.106(4) Uani 0.25 1 d D U P D 3

loop_
_atom_site_aniso_label
_atom_site_aniso_U_11
_atom_site_aniso_U_22
_atom_site_aniso_U_33
_atom_site_aniso_U_23
_atom_site_aniso_U_13
_atom_site_aniso_U_12
Rh1 0.0362(9) 0.0541(12) 0.0199(4) 0.0089(6) -0.0018(5) -0.0173(8)
Rh1' 0.047(2) 0.059(2) 0.0212(12) 0.0070(12) 0.0056(12) -0.0018(17)
P1 0.0317(7) 0.0449(9) 0.0228(7) -0.0013(6) 0.0106(5) -0.0123(6)
O1 0.030(2) 0.036(2) 0.025(2) -0.0035(18) 0.0115(16) -0.0072(17)
O2 0.0282(18) 0.035(2) 0.024(2) 0.0043(17) 0.0053(16) -0.0064(16)
C1 0.028(2) 0.032(3) 0.023(3) 0.001(2) 0.0066(19) -0.010(2)
C2 0.036(3) 0.041(3) 0.024(3) -0.004(2) 0.008(2) -0.013(3)
C3 0.033(3) 0.046(4) 0.033(3) 0.000(3) 0.004(2) -0.022(3)
C4 0.021(2) 0.039(3) 0.028(3) 0.007(2) 0.0003(19) -0.009(2)
C5 0.020(2) 0.048(4) 0.044(4) 0.011(3) 0.003(2) -0.009(2)
C6 0.019(2) 0.053(4) 0.062(4) 0.014(4) 0.014(2) 0.003(3)
C7 0.031(3) 0.040(4) 0.046(4) 0.005(3) 0.009(3) 0.008(3)
C8 0.022(2) 0.032(3) 0.032(3) 0.003(2) 0.004(2) 0.004(2)
C9 0.0158(18) 0.030(2) 0.024(2) 0.004(2) 0.0066(16) -0.0033(17)
C10 0.022(2) 0.027(2) 0.020(2) 0.0011(19) 0.0053(17) -0.0049(18)
C11 0.0211(18) 0.024(2) 0.016(2) -0.0002(17) 0.0005(15) -0.0027(18)
C12 0.023(2) 0.027(2) 0.027(2) -0.004(2) 0.0087(17) 0.003(2)
C13 0.023(2) 0.037(3) 0.023(3) 0.001(2) 0.0033(18) 0.006(2)
C14 0.041(3) 0.044(4) 0.024(3) 0.004(3) 0.007(2) 0.011(3)
C15 0.045(3) 0.053(4) 0.024(3) -0.005(3) -0.002(2) 0.007(3)
C16 0.024(2) 0.045(3) 0.032(3) -0.006(3) -0.006(2) 0.004(2)
C17 0.023(2) 0.030(3) 0.031(3) -0.007(2) -0.001(2) 0.003(2)
C18 0.018(2) 0.038(3) 0.043(4) -0.010(3) 0.001(2) -0.004(2)
C19 0.023(2) 0.035(3) 0.039(3) 0.000(3) 0.003(2) -0.007(2)
C20 0.025(2) 0.026(2) 0.028(3) 0.000(2) 0.0057(19) -0.0034(19)
P2 0.050(2) 0.052(2) 0.0202(13) -0.0068(14) 0.0148(12) -0.0126(17)
O3 0.035(2) 0.055(4) 0.029(3) 0.000(4) 0.019(3) -0.004(2)
C21 0.047(4) 0.055(4) 0.028(3) -0.006(3) 0.017(3) -0.001(3)
C22 0.044(4) 0.062(4) 0.030(3) 0.003(3) 0.016(3) -0.014(3)
C23 0.050(6) 0.063(6) 0.036(5) 0.001(4) 0.003(4) -0.034(5)
C24 0.045(5) 0.092(8) 0.049(6) 0.008(6) 0.023(5) -0.011(5)
C25 0.050(5) 0.066(6) 0.030(4) 0.011(4) 0.014(4) -0.019(4)
C26 0.084(8) 0.081(7) 0.031(4) -0.022(5) 0.014(5) -0.006(7)
P2' 0.062(5) 0.068(5) 0.034(4) 0.005(3) 0.029(3) 0.010(4)
O3' 0.035(2) 0.055(4) 0.029(3) 0.000(4) 0.019(3) -0.004(2)
C21' 0.050(5) 0.062(5) 0.034(4) 0.002(4) 0.025(4) 0.005(4)
C22' 0.066(6) 0.075(6) 0.044(6) 0.014(5) 0.023(5) 0.004(6)
C23' 0.067(12) 0.077(10) 0.049(9) 0.006(9) 0.010(10) -0.008(10)
C24' 0.064(8) 0.091(12) 0.060(11) 0.020(10) 0.022(8) 0.000(7)
C25' 0.070(11) 0.080(11) 0.045(8) 0.016(7) 0.021(8) 0.001(10)
C26' 0.082(11) 0.082(9) 0.040(7) -0.004(8) 0.027(9) 0.018(10)
C27 0.063(4) 0.071(4) 0.064(4) 0.005(3) 0.001(3) -0.001(3)
C28 0.066(4) 0.070(4) 0.065(4) 0.006(3) -0.001(3) -0.004(3)
C29 0.067(4) 0.074(4) 0.062(4) 0.008(3) 0.003(3) -0.006(3)
C30 0.071(4) 0.076(4) 0.061(4) 0.004(3) 0.006(3) -0.004(4)
C31 0.065(4) 0.073(4) 0.069(4) 0.002(3) 0.010(3) -0.005(3)
C32 0.060(4) 0.070(4) 0.064(4) 0.006(3) 0.007(3) -0.005(3)
C33 0.081(7) 0.085(7) 0.074(6) -0.007(5) 0.005(5) 0.003(7)
C27' 0.063(5) 0.062(5) 0.059(5) -0.002(3) 0.006(3) 0.001(4)
C28' 0.061(5) 0.060(5) 0.059(5) -0.004(3) 0.004(4) 0.001(4)
C29' 0.056(5) 0.057(5) 0.054(5) -0.002(4) 0.003(3) 0.001(4)
C30' 0.059(5) 0.059(5) 0.055(5) -0.003(4) 0.006(3) 0.002(4)
C31' 0.063(5) 0.061(5) 0.062(5) -0.002(3) 0.007(4) -0.001(4)
C32' 0.062(5) 0.062(5) 0.060(5) 0.000(4) 0.008(3) -0.002(4)
C33' 0.077(9) 0.072(9) 0.065(8) -0.003(6) 0.012(6) 0.004(8)
B1 0.199(12) 0.120(10) 0.097(9) -0.002(7) 0.057(9) 0.092(10)
F1 0.202(12) 0.114(11) 0.129(12) -0.004(9) 0.064(9) 0.093(9)
F2 0.225(14) 0.148(13) 0.088(9) 0.007(8) 0.063(9) 0.089(12)
F3 0.186(13) 0.131(11) 0.112(11) -0.027(9) 0.049(10) 0.080(11)
F4 0.190(13) 0.128(10) 0.108(11) 0.021(8) 0.039(10) 0.098(10)
B1' 0.184(13) 0.126(12) 0.087(10) 0.033(9) 0.044(9) 0.063(11)
F1' 0.201(15) 0.138(13) 0.092(10) 0.027(11) 0.045(10) 0.086(13)
F2' 0.174(14) 0.117(12) 0.111(12) 0.045(9) 0.036(10) 0.079(11)
F3' 0.202(15) 0.143(15) 0.079(9) 0.045(9) 0.042(10) 0.022(14)
F4' 0.183(13) 0.144(14) 0.117(12) 0.015(12) 0.044(10) 0.056(12)
C1S 0.058(6) 0.070(6) 0.068(5) -0.015(4) -0.009(4) 0.002(5)
Cl1S 0.060(4) 0.044(4) 0.065(4) -0.001(4) -0.014(4) -0.018(3)
Cl2S 0.039(3) 0.095(6) 0.045(3) -0.033(4) -0.020(2) 0.010(4)
C1S' 0.080(9) 0.059(9) 0.121(11) 0.002(9) 0.013(8) 0.008(7)
Cl1' 0.053(4) 0.048(4) 0.093(7) 0.006(4) 0.025(4) 0.018(3)
Cl2' 0.099(8) 0.070(7) 0.149(12) 0.009(8) 0.023(8) -0.005(6)

loop_
_atom_type_symbol
_atom_type_description
_atom_type_scat_dispersion_real
_atom_type_scat_dispersion_imag
_atom_type_scat_source
C C 0.0033 0.0016 'International Tables Vol C Tables 4.2.6.8 and 6.1.1.4'
H H 0.0000 0.0000 'International Tables Vol C Tables 4.2.6.8 and 6.1.1.4'
B B 0.0013 0.0007 'International Tables Vol C Tables 4.2.6.8 and 6.1.1.4'
O O 0.0106 0.0060 'International Tables Vol C Tables 4.2.6.8 and 6.1.1.4'
F F 0.0171 0.0103 'International Tables Vol C Tables 4.2.6.8 and 6.1.1.4'
P P 0.1023 0.0942 'International Tables Vol C Tables 4.2.6.8 and 6.1.1.4'
Rh Rh -1.1178 0.9187 'International Tables Vol C Tables 4.2.6.8 and 6.1.1.4'
Cl Cl 0.1484 0.1585 'International Tables Vol C Tables 4.2.6.8 and 6.1.1.4'

loop_
_geom_angle_atom_site_label_1
_geom_angle_atom_site_label_2
_geom_angle_atom_site_label_3
_geom_angle
P1 Rh1 P2 81.32(12)
P1 Rh1 C31 129.2(3)
P2 Rh1 C31 126.5(3)
P1 Rh1 C30 162.9(4)
P2 Rh1 C30 103.6(3)
C31 Rh1 C30 35.4(3)
P1 Rh1 C32 106.6(3)
P2 Rh1 C32 162.3(3)
C31 Rh1 C32 36.6(3)
C30 Rh1 C32 64.3(3)
P1 Rh1 C29 159.5(4)
P2 Rh1 C29 103.6(3)
C31 Rh1 C29 63.7(3)
C30 Rh1 C29 35.9(3)
C32 Rh1 C29 74.6(3)
P1 Rh1 C27 106.6(3)
P2 Rh1 C27 158.6(3)
C31 Rh1 C27 63.9(3)
C30 Rh1 C27 74.7(3)
C32 Rh1 C27 35.0(2)
C29 Rh1 C27 62.2(3)
P1 Rh1 C28 126.4(3)
P2 Rh1 C28 125.6(3)
C31 Rh1 C28 75.2(3)
C30 Rh1 C28 64.1(4)
C32 Rh1 C28 62.7(3)
C29 Rh1 C28 35.2(3)
C27 Rh1 C28 34.1(2)
P1 Rh1' P2' 85.8(3)
P1 Rh1' C30' 166.1(6)
P2' Rh1' C30' 103.3(7)
P1 Rh1' C32' 105.8(6)
P2' Rh1' C32' 155.7(7)
C30' Rh1' C32' 61.9(6)
P1 Rh1' C27' 101.3(5)
P2' Rh1' C27' 165.2(6)
C30' Rh1' C27' 72.4(6)
C32' Rh1' C27' 34.1(3)
P1 Rh1' C29' 151.9(7)
P2' Rh1' C29' 108.2(7)
C30' Rh1' C29' 34.5(4)
C32' Rh1' C29' 71.4(7)
C27' Rh1' C29' 60.1(5)
P1 Rh1' C31' 132.5(6)
P2' Rh1' C31' 122.9(7)
C30' Rh1' C31' 33.6(4)
C32' Rh1' C31' 34.8(4)
C27' Rh1' C31' 61.1(5)
C29' Rh1' C31' 60.0(6)
P1 Rh1' C28' 119.8(6)
P2' Rh1' C28' 132.3(6)
C30' Rh1' C28' 61.3(6)
C32' Rh1' C28' 60.1(6)
C27' Rh1' C28' 33.1(4)
C29' Rh1' C28' 33.7(4)
C31' Rh1' C28' 70.6(7)
O3 P1 O2 104.9(7)
O3 P1 O1 98.3(6)
O2 P1 O1 101.0(2)
O2 P1 O3' 102.4(15)
O1 P1 O3' 90.6(14)
O2 P1 Rh1' 122.3(3)
O1 P1 Rh1' 120.3(3)
O3' P1 Rh1' 114.5(5)
O3 P1 Rh1 116.1(3)
O2 P1 Rh1 111.1(2)
O1 P1 Rh1 122.9(2)
C1 O1 P1 117.9(4)
C20 O2 P1 123.1(4)
C10 C1 C2 124.7(5)
C10 C1 O1 119.3(5)
C2 C1 O1 116.0(6)
C3 C2 C1 118.4(6)
C2 C3 C4 119.9(6)
C5 C4 C9 120.9(5)
C5 C4 C3 118.7(5)
C9 C4 C3 120.5(5)
C4 C5 C6 119.2(6)
C5 C6 C7 120.8(5)
C8 C7 C6 119.9(7)
C7 C8 C9 119.7(6)
C4 C9 C8 119.3(4)
C4 C9 C10 119.3(5)
C8 C9 C10 121.4(5)
C1 C10 C9 117.0(5)
C1 C10 C11 120.0(5)
C9 C10 C11 123.0(5)
C20 C11 C12 117.9(5)
C20 C11 C10 120.1(5)
C12 C11 C10 121.9(5)
C13 C12 C17 118.1(5)
C13 C12 C11 123.5(5)
C17 C12 C11 118.4(5)
C14 C13 C12 121.3(6)
C15 C14 C13 120.6(7)
C14 C15 C16 120.1(6)
C15 C16 C17 120.8(6)
C18 C17 C16 121.1(6)
C18 C17 C12 119.9(6)
C16 C17 C12 119.0(6)
C19 C18 C17 121.2(6)
C18 C19 C20 119.7(6)
C11 C20 O2 120.3(5)
C11 C20 C19 122.5(6)
O2 C20 C19 117.1(5)
C26 P2 C21 105.3(8)
C26 P2 C22 104.9(6)
C21 P2 C22 105.2(5)
C26 P2 Rh1 114.1(6)
C21 P2 Rh1 106.8(4)
C22 P2 Rh1 119.4(5)
C21 O3 P1 114.8(10)
O3 C21 P2 109.9(7)
C25 C22 C23 112.5(13)
C25 C22 C24 109.8(10)
C23 C22 C24 110.2(10)
C25 C22 P2 108.1(8)
C23 C22 P2 107.5(6)
C24 C22 P2 108.6(10)
C26' P2' C21' 105.5(10)
C26' P2' C22' 104.6(8)
C21' P2' C22' 105.0(7)
C26' P2' Rh1' 117.7(11)
C21' P2' Rh1' 105.1(8)
C22' P2' Rh1' 117.7(8)
C21' O3' P1 117.2(15)
O3' C21' P2' 109.8(9)
C25' C22' C23' 112.7(14)
C25' C22' C24' 110.0(12)
C23' C22' C24' 110.1(12)
C25' C22' P2' 108.1(10)
C23' C22' P2' 107.5(8)
C24' C22' P2' 108.4(12)
C28 C27 C32 122.0(6)
C28 C27 C33 119.4(8)
C32 C27 C33 118.6(8)
C28 C27 Rh1 73.8(5)
C32 C27 Rh1 71.1(5)
C33 C27 Rh1 128.3(3)
C27 C28 C29 118.6(7)
C27 C28 Rh1 72.1(4)
C29 C28 Rh1 70.4(4)
C30 C29 C28 120.9(7)
C30 C29 Rh1 70.7(5)
C28 C29 Rh1 74.4(4)
C31 C30 C29 119.8(8)
C31 C30 Rh1 72.3(5)
C29 C30 Rh1 73.4(5)
C30 C31 C32 119.7(7)
C30 C31 Rh1 72.3(5)
C32 C31 Rh1 72.9(4)
C27 C32 C31 119.1(6)
C27 C32 Rh1 73.9(5)
C31 C32 Rh1 70.5(4)
C28' C27' C32' 121.5(7)
C28' C27' C33' 120.1(9)
C32' C27' C33' 118.4(8)
C28' C27' Rh1' 76.3(10)
C32' C27' Rh1' 72.6(11)
C33' C27' Rh1' 123.1(13)
C27' C28' C29' 118.7(8)
C27' C28' Rh1' 70.6(9)
C29' C28' Rh1' 71.2(15)
C28' C29' C30' 120.8(7)
C28' C29' Rh1' 75.2(15)
C30' C29' Rh1' 70.4(17)
C31' C30' C29' 119.7(9)
C31' C30' Rh1' 76.1(16)
C29' C30' Rh1' 75.1(18)
C30' C31' C32' 119.4(8)
C30' C31' Rh1' 70.3(15)
C32' C31' Rh1' 71.0(15)
C27' C32' C31' 119.1(7)
C27' C32' Rh1' 73.3(10)
C31' C32' Rh1' 74.2(15)
F3 B1 F1 113.2(10)
F3 B1 F2 111.2(10)
F1 B1 F2 106.3(9)
F3 B1 F4 108.1(9)
F1 B1 F4 107.2(9)
F2 B1 F4 110.7(10)
F3' B1' F1' 113.8(13)
F3' B1' F2' 111.8(12)
F1' B1' F2' 105.0(12)
F3' B1' F4' 108.1(12)
F1' B1' F4' 106.4(12)
F2' B1' F4' 111.7(13)
Cl1S C1S Cl2S 110.6(10)
Cl1' C1S' Cl2' 110.2(11)

loop_
_geom_bond_atom_site_label_1
_geom_bond_atom_site_label_2
_geom_bond_distance
Rh1 P1 2.200(3)
Rh1 P2 2.230(4)
Rh1 C31 2.277(12)
Rh1 C30 2.278(11)
Rh1 C32 2.308(11)
Rh1 C29 2.314(12)
Rh1 C27 2.345(10)
Rh1 C28 2.366(12)
Rh1' P1 2.031(6)
Rh1' P2' 2.224(10)
Rh1' C30' 2.35(3)
Rh1' C32' 2.39(3)
Rh1' C27' 2.394(18)
Rh1' C29' 2.42(3)
Rh1' C31' 2.43(3)
Rh1' C28' 2.47(3)
P1 O3 1.586(17)
P1 O2 1.603(5)
P1 O1 1.616(5)
P1 O3' 1.67(4)
O1 C1 1.412(7)
O2 C20 1.388(8)
C1 C10 1.371(8)
C1 C2 1.396(8)
C2 C3 1.383(10)
C3 C4 1.422(10)
C4 C5 1.391(7)
C4 C9 1.407(7)
C5 C6 1.408(11)
C6 C7 1.416(10)
C7 C8 1.382(8)
C8 C9 1.437(8)
C9 C10 1.440(7)
C10 C11 1.487(7)
C11 C20 1.378(7)
C11 C12 1.435(7)
C12 C13 1.413(8)
C12 C17 1.433(8)
C13 C14 1.396(9)
C14 C15 1.380(11)
C15 C16 1.395(11)
C16 C17 1.424(9)
C17 C18 1.413(10)
C18 C19 1.327(10)
C19 C20 1.421(8)
P2 C26 1.797(12)
P2 C21 1.822(14)
P2 C22 1.855(11)
O3 C21 1.442(10)
C22 C25 1.476(19)
C22 C23 1.506(14)
C22 C24 1.536(16)
P2' C26' 1.797(13)
P2' C21' 1.823(15)
P2' C22' 1.857(12)
O3' C21' 1.442(11)
C22' C25' 1.475(19)
C22' C23' 1.506(15)
C22' C24' 1.537(17)
C27 C28 1.382(8)
C27 C32 1.400(8)
C27 C33 1.495(7)
C28 C29 1.417(11)
C29 C30 1.416(11)
C30 C31 1.385(9)
C31 C32 1.439(9)
C27' C28' 1.385(8)
C27' C32' 1.403(8)
C27' C33' 1.510(9)
C28' C29' 1.415(11)
C29' C30' 1.415(11)
C30' C31' 1.384(9)
C31' C32' 1.439(9)
B1 F3 1.371(10)
B1 F1 1.385(11)
B1 F2 1.386(10)
B1 F4 1.398(10)
B1' F3' 1.366(11)
B1' F1' 1.382(12)
B1' F2' 1.387(12)
B1' F4' 1.398(12)
C1S Cl1S 1.774(11)
C1S Cl2S 1.776(12)
C1S' Cl1' 1.773(13)
C1S' Cl2' 1.775(13)

loop_
_geom_torsion_atom_site_label_1
_geom_torsion_atom_site_label_2
_geom_torsion_atom_site_label_3
_geom_torsion_atom_site_label_4
_geom_torsion
O3 P1 O1 C1 -160.1(7)
O2 P1 O1 C1 -53.0(5)
O3' P1 O1 C1 -155.8(13)
Rh1' P1 O1 C1 85.1(5)
Rh1 P1 O1 C1 71.3(5)
O3 P1 O2 C20 64.3(7)
O1 P1 O2 C20 -37.5(5)
O3' P1 O2 C20 55.6(13)
Rh1' P1 O2 C20 -174.5(4)
Rh1 P1 O2 C20 -169.4(4)
P1 O1 C1 C10 75.3(7)
P1 O1 C1 C2 -107.0(6)
C10 C1 C2 C3 -1.1(11)
O1 C1 C2 C3 -178.8(6)
C1 C2 C3 C4 -2.0(11)
C2 C3 C4 C5 -178.2(7)
C2 C3 C4 C9 1.3(11)
C9 C4 C5 C6 1.1(10)
C3 C4 C5 C6 -179.4(7)
C4 C5 C6 C7 -4.4(11)
C5 C6 C7 C8 3.0(11)
C6 C7 C8 C9 1.6(10)
C5 C4 C9 C8 3.5(9)
C3 C4 C9 C8 -176.0(6)
C5 C4 C9 C10 -178.1(6)
C3 C4 C9 C10 2.4(9)
C7 C8 C9 C4 -4.8(9)
C7 C8 C9 C10 176.8(6)
C2 C1 C10 C9 4.7(9)
O1 C1 C10 C9 -177.7(5)
C2 C1 C10 C11 -174.4(6)
O1 C1 C10 C11 3.2(9)
C4 C9 C10 C1 -5.2(8)
C8 C9 C10 C1 173.2(6)
C4 C9 C10 C11 173.9(5)
C8 C9 C10 C11 -7.7(8)
C1 C10 C11 C20 -51.0(8)
C9 C10 C11 C20 129.9(6)
C1 C10 C11 C12 125.7(6)
C9 C10 C11 C12 -53.4(8)
C20 C11 C12 C13 173.3(6)
C10 C11 C12 C13 -3.5(8)
C20 C11 C12 C17 -5.7(8)
C10 C11 C12 C17 177.5(5)
C17 C12 C13 C14 -3.2(9)
C11 C12 C13 C14 177.8(6)
C12 C13 C14 C15 2.1(10)
C13 C14 C15 C16 0.7(11)
C14 C15 C16 C17 -2.4(11)
C15 C16 C17 C18 -179.6(7)
C15 C16 C17 C12 1.2(10)
C13 C12 C17 C18 -177.7(6)
C11 C12 C17 C18 1.4(8)
C13 C12 C17 C16 1.5(8)
C11 C12 C17 C16 -179.5(5)
C16 C17 C18 C19 -176.8(6)
C12 C17 C18 C19 2.4(10)
C17 C18 C19 C20 -1.7(10)
C12 C11 C20 O2 -177.1(5)
C10 C11 C20 O2 -0.2(8)
C12 C11 C20 C19 6.6(9)
C10 C11 C20 C19 -176.5(6)
P1 O2 C20 C11 70.3(7)
P1 O2 C20 C19 -113.2(6)
C18 C19 C20 C11 -3.0(10)
C18 C19 C20 O2 -179.4(6)
O2 P1 O3 C21 139.9(12)
O1 P1 O3 C21 -116.3(13)
O3' P1 O3 C21 -146(17)
Rh1' P1 O3 C21 8.9(15)
Rh1 P1 O3 C21 16.8(17)
P1 O3 C21 P2 -33.4(17)
C26 P2 C21 O3 157.1(12)
C22 P2 C21 O3 -92.4(12)
Rh1 P2 C21 O3 35.4(12)
C26 P2 C22 C25 -81.6(11)
C21 P2 C22 C25 167.6(9)
Rh1 P2 C22 C25 47.8(9)
C26 P2 C22 C23 156.7(11)
C21 P2 C22 C23 46.0(11)
Rh1 P2 C22 C23 -73.8(10)
C26 P2 C22 C24 37.5(12)
C21 P2 C22 C24 -73.2(9)
Rh1 P2 C22 C24 167.0(8)
O3 P1 O3' C21' 32(13)
O2 P1 O3' C21' 139(3)
O1 P1 O3' C21' -119(3)
Rh1' P1 O3' C21' 5(4)
Rh1 P1 O3' C21' 13(4)
P1 O3' C21' P2' -23(4)
C26' P2' C21' O3' 154(3)
C22' P2' C21' O3' -96(3)
Rh1' P2' C21' O3' 29(3)
C26' P2' C22' C25' -70.6(19)
C21' P2' C22' C25' 178.6(17)
Rh1' P2' C22' C25' 62.2(16)
C26' P2' C22' C23' 167.5(17)
C21' P2' C22' C23' 56.7(16)
Rh1' P2' C22' C23' -59.7(15)
C26' P2' C22' C24' 48.5(19)
C21' P2' C22' C24' -62.3(16)
Rh1' P2' C22' C24' -178.7(15)
C32 C27 C28 C29 -0.07(17)
C33 C27 C28 C29 -179.96(15)
Rh1 C27 C28 C29 -54.7(3)
C32 C27 C28 Rh1 54.6(4)
C33 C27 C28 Rh1 -125.3(4)
C27 C28 C29 C30 0.11(16)
Rh1 C28 C29 C30 -55.4(4)
C27 C28 C29 Rh1 55.5(4)
C28 C29 C30 C31 -0.4(4)
Rh1 C29 C30 C31 -57.5(4)
C28 C29 C30 Rh1 57.2(3)
C29 C30 C31 C32 0.5(5)
Rh1 C30 C31 C32 -57.6(4)
C29 C30 C31 Rh1 58.1(4)
C28 C27 C32 C31 0.3(4)
C33 C27 C32 C31 -179.8(3)
Rh1 C27 C32 C31 56.1(4)
C28 C27 C32 Rh1 -55.8(4)
C33 C27 C32 Rh1 124.1(4)
C30 C31 C32 C27 -0.5(5)
Rh1 C31 C32 C27 -57.8(4)
C30 C31 C32 Rh1 57.3(5)
C32' C27' C28' C29' 5(3)
C33' C27' C28' C29' -175(3)
Rh1' C27' C28' C29' -54(2)
C32' C27' C28' Rh1' 59.4(13)
C33' C27' C28' Rh1' -120.6(13)
C27' C28' C29' C30' -2(5)
Rh1' C28' C29' C30' -56(3)
C27' C28' C29' Rh1' 54(2)
C28' C29' C30' C31' -6(5)
Rh1' C29' C30' C31' -64(3)
C28' C29' C30' Rh1' 58(3)
C29' C30' C31' C32' 10(5)
Rh1' C30' C31' C32' -53(3)
C29' C30' C31' Rh1' 64(3)
C28' C27' C32' C31' -1(3)
C33' C27' C32' C31' 179(3)
Rh1' C27' C32' C31' 60(2)
C28' C27' C32' Rh1' -61.2(13)
C33' C27' C32' Rh1' 118.8(13)
C30' C31' C32' C27' -7(4)
Rh1' C31' C32' C27' -60(2)
C30' C31' C32' Rh1' 53(3)
